data_1515260
loop_
_publ_author_name
'Vollrath, Sidonie B. L.'
'Br\"ase, Stefan'
'Kirshenbaum, Kent'

_publ_section_title
;
 Twice tied tight: Enforcing conformational order in bicyclic peptoid
 oligomers
;
_journal_issue 9
_journal_name_full 'Chemical Science'
_journal_page_first 2726
_journal_paper_doi 10.1039/c2sc20473h
_journal_volume 3
_journal_year 2012
_chemical_formula_sum 'C104 H118 N22 O20'
_chemical_formula_weight 1996.20
_chemical_name_systematic
;
?
;
_space_group_IT_number 15
_symmetry_cell_setting monoclinic
_symmetry_space_group_name_Hall '-I 2ya'
_symmetry_space_group_name_H-M 'I 1 2/a 1'
_atom_sites_solution_hydrogens geom
_atom_sites_solution_primary direct
_atom_sites_solution_secondary difmap
_audit_creation_method SHELXL-97
_cell_angle_alpha 90.00
_cell_angle_beta 97.8950(10)
_cell_angle_gamma 90.00
_cell_formula_units_Z 4
_cell_length_a 23.1428(13)
_cell_length_b 17.9913(10)
_cell_length_c 27.126(2)
_cell_measurement_reflns_used 9911
_cell_measurement_temperature 100(2)
_cell_measurement_theta_max 25.04
_cell_measurement_theta_min 2.18
_cell_volume 11187.4(12)
_computing_cell_refinement 'Bruker SAINT'
_computing_data_collection 'Bruker APEX2'
_computing_data_reduction 'Bruker SAINT'
_computing_molecular_graphics 'Bruker SHELXTL'
_computing_publication_material 'Bruker SHELXTL'
_computing_structure_refinement 'SHELXL-97 (Sheldrick, 2008)'
_computing_structure_solution 'SHELXS-97 (Sheldrick, 2008)'
_diffrn_ambient_temperature 100(2)
_diffrn_measured_fraction_theta_full 0.998
_diffrn_measured_fraction_theta_max 0.998
_diffrn_measurement_device_type 'Bruker APEX-II CCD'
_diffrn_measurement_method '\f and \w scans'
_diffrn_radiation_monochromator graphite
_diffrn_radiation_source 'fine-focus sealed tube'
_diffrn_radiation_type MoK\a
_diffrn_radiation_wavelength 0.71073
_diffrn_reflns_av_R_equivalents 0.0260
_diffrn_reflns_av_sigmaI/netI 0.1247
_diffrn_reflns_limit_h_max 27
_diffrn_reflns_limit_h_min -27
_diffrn_reflns_limit_k_max 21
_diffrn_reflns_limit_k_min -21
_diffrn_reflns_limit_l_max 32
_diffrn_reflns_limit_l_min -32
_diffrn_reflns_number 73549
_diffrn_reflns_theta_full 25.07
_diffrn_reflns_theta_max 25.07
_diffrn_reflns_theta_min 1.36
_exptl_absorpt_coefficient_mu 0.084
_exptl_absorpt_correction_T_max 0.9834
_exptl_absorpt_correction_T_min 0.9560
_exptl_absorpt_correction_type multi-scan
_exptl_absorpt_process_details SADABS
_exptl_crystal_colour colorless
_exptl_crystal_density_diffrn 1.185
_exptl_crystal_density_method 'not measured'
_exptl_crystal_description block
_exptl_crystal_F_000 4224
_exptl_crystal_size_max 0.54
_exptl_crystal_size_mid 0.42
_exptl_crystal_size_min 0.20
_platon_squeeze_details
;
R factors based on the data before SQUEEZE:
_refine_ls_R_factor_all 0.1843
_refine_ls_R_factor_gt 0.1588
_refine_ls_wR_factor_ref 0.4992
_refine_ls_wR_factor_gt 0.4581
;
_refine_diff_density_max 0.623
_refine_diff_density_min -0.598
_refine_diff_density_rms 0.062
_refine_ls_extinction_method none
_refine_ls_goodness_of_fit_ref 1.052
_refine_ls_hydrogen_treatment constr
_refine_ls_matrix_type full
_refine_ls_number_parameters 659
_refine_ls_number_reflns 9928
_refine_ls_number_restraints 337
_refine_ls_restrained_S_all 1.168
_refine_ls_R_factor_all 0.1217
_refine_ls_R_factor_gt 0.0783
_refine_ls_shift/su_max 0.000
_refine_ls_shift/su_mean 0.000
_refine_ls_structure_factor_coef Fsqd
_refine_ls_weighting_details 'calc w=1/[\s^2^(Fo^2^)+(0.0720P)^2^] where P=(Fo^2^+2Fc^2^)/3'
_refine_ls_weighting_scheme calc
_refine_ls_wR_factor_gt 0.2038
_refine_ls_wR_factor_ref 0.2180
_reflns_number_gt 4300
_reflns_number_total 9928
_reflns_threshold_expression >2sigma(I)
_cod_data_source_file c2sc20473h.txt
_cod_data_source_block Crystal_hexadecamer_6
_cod_depositor_comments
;
The following automatic conversions were performed:

'_symmetry_cell_setting' value 'Monoclinic' changed to 'monoclinic'
according to
/usr/data/users/saulius/automatic-downloads/retrospective/RSC/lib/dictionaries/cif_core.dic
dictionary named 'cif_core.dic' version 2.4.2 from 2011-04-26.

Automatic conversion script
Id: cif_fix_values 2281 2013-09-26 08:29:07Z andrius 
;
_cod_original_cell_volume 11187.3(13)
_cod_original_sg_symbol_H-M 'I2/a '
_cod_database_code 1515260

loop_
_symmetry_equiv_pos_as_xyz
'x, y, z'
'-x+1/2, y, -z'
'x+1/2, y+1/2, z+1/2'
'-x+1, y+1/2, -z+1/2'
'-x, -y, -z'
'x-1/2, -y, z'
'-x+1/2, -y+1/2, -z+1/2'
'x, -y+1/2, z+1/2'

loop_
_atom_site_label
_atom_site_type_symbol
_atom_site_fract_x
_atom_site_fract_y
_atom_site_fract_z
_atom_site_U_iso_or_equiv
_atom_site_adp_type
_atom_site_occupancy
_atom_site_symmetry_multiplicity
_atom_site_calc_flag
_atom_site_refinement_flags
_atom_site_disorder_assembly
_atom_site_disorder_group
O1 O 0.18003(13) 0.24135(17) 0.31376(11) 0.0443(8) Uani 1 1 d . . .
O2 O 0.07431(13) 0.30731(16) 0.21808(11) 0.0456(8) Uani 1 1 d . . .
O3 O -0.06004(14) 0.32600(19) 0.18859(13) 0.0582(9) Uani 1 1 d . . .
O4 O -0.1512(3) 0.5430(3) 0.0605(2) 0.152(2) Uani 1 1 d DU . .
O5 O -0.05325(18) 0.3923(2) 0.04834(14) 0.0852(13) Uani 1 1 d U . .
O6 O 0.11062(15) 0.31244(18) 0.02815(11) 0.0589(10) Uani 1 1 d . . .
O7 O 0.16119(14) 0.18990(16) 0.12249(12) 0.0493(9) Uani 1 1 d . A .
O8 O 0.12065(16) 0.01747(18) 0.13787(13) 0.0610(10) Uani 1 1 d . . .
O9 O 0.27572(17) -0.15922(19) 0.23947(15) 0.0750(11) Uani 1 1 d U . .
O10 O 0.17557(14) 0.02105(16) 0.28616(13) 0.0512(9) Uani 1 1 d . . .
N1 N 0.21939(16) 0.15924(19) 0.26437(13) 0.0390(9) Uani 1 1 d . . .
N2 N 0.06747(15) 0.21475(19) 0.27358(12) 0.0364(9) Uani 1 1 d . . .
N3 N -0.00977(16) 0.3932(2) 0.25005(14) 0.0444(10) Uani 1 1 d . . .
N4 N -0.07165(19) 0.4408(2) 0.12238(17) 0.0660(11) Uani 1 1 d U . .
N5 N 0.06393(19) 0.3937(2) 0.07130(14) 0.0600(12) Uani 1 1 d . . .
N6 N 0.07585(17) 0.1896(2) 0.07145(13) 0.0466(10) Uani 1 1 d . A .
N7 N 0.19147(17) 0.0493(2) 0.09320(15) 0.0517(11) Uani 1 1 d . . .
N8 N 0.19775(17) -0.0326(2) 0.21642(16) 0.0524(11) Uani 1 1 d . . .
N9 N 0.31916(18) 0.0461(2) 0.30624(16) 0.0639(12) Uani 1 1 d U . .
N10 N 0.3316(2) 0.0002(2) 0.3463(2) 0.0714(13) Uani 1 1 d U . .
N11 N 0.3203(2) 0.0374(3) 0.38560(19) 0.0787(14) Uani 1 1 d U . .
C1 C 0.17387(19) 0.1946(2) 0.28077(16) 0.0370(11) Uani 1 1 d . . .
C2 C 0.11359(18) 0.1733(2) 0.25473(16) 0.0371(11) Uani 1 1 d . . .
H2A H 0.1118 0.1826 0.2186 0.045 Uiso 1 1 calc R . .
H2B H 0.1073 0.1195 0.2595 0.045 Uiso 1 1 calc R . .
C3 C 0.04369(13) 0.18620(16) 0.31621(10) 0.0396(11) Uani 1 1 d G . .
C4 C 0.07388(11) 0.19618(18) 0.36369(12) 0.0673(16) Uani 1 1 d GU . .
H4 H 0.1106 0.2207 0.3680 0.081 Uiso 1 1 calc R . .
C5 C 0.05037(15) 0.1703(2) 0.40494(9) 0.0814(18) Uani 1 1 d GU . .
H5 H 0.0710 0.1771 0.4374 0.098 Uiso 1 1 calc R . .
C6 C -0.00333(16) 0.13440(19) 0.39870(11) 0.0620(15) Uani 1 1 d G . .
H6 H -0.0194 0.1167 0.4269 0.074 Uiso 1 1 calc R . .
C7 C -0.03352(11) 0.12442(17) 0.35121(13) 0.0546(14) Uani 1 1 d G . .
H7 H -0.0702 0.0999 0.3469 0.066 Uiso 1 1 calc R . .
C8 C -0.01001(13) 0.15033(17) 0.30997(10) 0.0507(13) Uani 1 1 d G . .
H8 H -0.0306 0.1435 0.2775 0.061 Uiso 1 1 calc R . .
C9 C 0.05279(19) 0.2821(3) 0.25326(17) 0.0398(11) Uani 1 1 d . . .
C10 C 0.0058(2) 0.3243(2) 0.27729(18) 0.0489(13) Uani 1 1 d . . .
H10A H -0.0293 0.2927 0.2769 0.059 Uiso 1 1 calc R . .
H10B H 0.0208 0.3360 0.3124 0.059 Uiso 1 1 calc R . .
C11 C 0.01589(14) 0.46095(15) 0.27025(11) 0.0436(12) Uani 1 1 d G . .
C12 C 0.07379(13) 0.47755(18) 0.26656(12) 0.0547(14) Uani 1 1 d G . .
H12 H 0.0959 0.4456 0.2484 0.066 Uiso 1 1 calc R . .
C13 C 0.09939(11) 0.5409(2) 0.28943(14) 0.0713(17) Uani 1 1 d G . .
H13 H 0.1390 0.5522 0.2869 0.086 Uiso 1 1 calc R . .
C14 C 0.06708(17) 0.58757(17) 0.31597(13) 0.0719(16) Uani 1 1 d GU . .
H14 H 0.0846 0.6308 0.3316 0.086 Uiso 1 1 calc R . .
C15 C 0.00917(17) 0.57097(18) 0.31966(11) 0.0679(16) Uani 1 1 d G . .
H15 H -0.0129 0.6029 0.3378 0.082 Uiso 1 1 calc R . .
C16 C -0.01643(11) 0.50766(19) 0.29680(12) 0.0542(13) Uani 1 1 d G . .
H16 H -0.0560 0.4963 0.2993 0.065 Uiso 1 1 calc R . .
C17 C -0.0407(2) 0.3865(3) 0.20471(19) 0.0460(12) Uani 1 1 d . . .
C18 C -0.0514(2) 0.4577(3) 0.17385(17) 0.0493(13) Uani 1 1 d . . .
H18A H -0.0809 0.4885 0.1875 0.059 Uiso 1 1 calc R . .
H18B H -0.0148 0.4866 0.1761 0.059 Uiso 1 1 calc R . .
C19 C -0.1355(3) 0.4339(4) 0.1067(2) 0.0920(14) Uani 1 1 d DU . .
H19A H -0.1429 0.4097 0.0737 0.110 Uiso 1 1 calc R . .
H19B H -0.1529 0.4025 0.1308 0.110 Uiso 1 1 calc R . .
C20 C -0.1619(3) 0.5065(4) 0.1043(3) 0.1127(18) Uani 1 1 d DU . .
H20A H -0.2045 0.5017 0.1045 0.135 Uiso 1 1 calc R . .
H20B H -0.1456 0.5360 0.1337 0.135 Uiso 1 1 calc R . .
C21 C -0.1901(4) 0.6148(6) 0.0538(3) 0.165(4) Uani 1 1 d D . .
H21A H -0.2312 0.6005 0.0462 0.248 Uiso 1 1 calc R . .
H21B H -0.1789 0.6448 0.0265 0.248 Uiso 1 1 calc R . .
H21C H -0.1844 0.6439 0.0847 0.248 Uiso 1 1 calc R . .
C22 C -0.0365(3) 0.4139(3) 0.0912(2) 0.0610(15) Uani 1 1 d . . .
C23 C 0.0287(2) 0.4111(3) 0.11049(17) 0.0536(14) Uani 1 1 d . . .
H23A H 0.0411 0.4598 0.1254 0.064 Uiso 1 1 calc R . .
H23B H 0.0357 0.3730 0.1370 0.064 Uiso 1 1 calc R . .
C24 C 0.0805(2) 0.3248(3) 0.06096(17) 0.0465(12) Uani 1 1 d U . .
C25 C 0.0597(2) 0.2614(2) 0.09102(16) 0.0468(12) Uani 1 1 d U . .
H25A H 0.0774 0.2661 0.1262 0.056 Uiso 1 1 calc R . .
H25B H 0.0168 0.2640 0.0897 0.056 Uiso 1 1 calc R . .
C26 C 0.0370(2) 0.1593(3) 0.02981(17) 0.0510(13) Uani 1 1 d D . .
C29 C -0.0365(2) 0.1005(4) -0.0501(2) 0.086(2) Uani 1 1 d D . .
H29 H -0.0619 0.0820 -0.0779 0.103 Uiso 1 1 d R A .
C27 C 0.0517(5) 0.1622(6) -0.0178(3) 0.060(2) Uani 0.565(11) 1 d PDU A 1
H27 H 0.0875 0.1845 -0.0232 0.072 Uiso 0.565(11) 1 calc PR A 1
C28 C 0.0149(4) 0.1330(6) -0.0582(4) 0.063(2) Uani 0.565(11) 1 d PDU A 1
H28 H 0.0254 0.1355 -0.0909 0.075 Uiso 0.565(11) 1 calc PR A 1
C30 C -0.0512(5) 0.0941(7) -0.0037(3) 0.073(2) Uani 0.565(11) 1 d PDU A 1
H30 H -0.0863 0.0698 0.0014 0.088 Uiso 0.565(11) 1 calc PR A 1
C31 C -0.0143(4) 0.1236(7) 0.0367(4) 0.071(2) Uani 0.565(11) 1 d PDU A 1
H31 H -0.0246 0.1191 0.0693 0.085 Uiso 0.565(11) 1 calc PR A 1
C27' C 0.0359(7) 0.1928(8) -0.0169(4) 0.065(2) Uani 0.435(11) 1 d PDU A 2
H27' H 0.0601 0.2341 -0.0215 0.078 Uiso 0.435(11) 1 calc PR A 2
C28' C -0.0023(6) 0.1630(7) -0.0565(5) 0.065(2) Uani 0.435(11) 1 d PDU A 2
H28' H -0.0051 0.1858 -0.0884 0.078 Uiso 0.435(11) 1 calc PR A 2
C30' C -0.0305(7) 0.0652(8) -0.0029(4) 0.072(2) Uani 0.435(11) 1 d PDU A 2
H30' H -0.0514 0.0207 0.0015 0.087 Uiso 0.435(11) 1 calc PR A 2
C31' C 0.0062(7) 0.0959(7) 0.0374(5) 0.072(2) Uani 0.435(11) 1 d PDU A 2
H31' H 0.0098 0.0733 0.0694 0.087 Uiso 0.435(11) 1 calc PR A 2
C32 C 0.1292(2) 0.1614(2) 0.08785(17) 0.0427(12) Uani 1 1 d . . .
C33 C 0.1480(2) 0.0942(3) 0.05997(18) 0.0568(14) Uani 1 1 d . A .
H33A H 0.1135 0.0631 0.0482 0.068 Uiso 1 1 calc R . .
H33B H 0.1654 0.1109 0.0305 0.068 Uiso 1 1 calc R . .
C34 C 0.25067(12) 0.0499(2) 0.08625(14) 0.0632(13) Uani 1 1 d GU . .
C35 C 0.27356(16) -0.01340(18) 0.06684(14) 0.0767(14) Uani 1 1 d GU . .
H35 H 0.2487 -0.0539 0.0559 0.092 Uiso 1 1 calc R . .
C36 C 0.33285(17) -0.01752(19) 0.06342(14) 0.0864(15) Uani 1 1 d GU . .
H36 H 0.3485 -0.0608 0.0502 0.104 Uiso 1 1 calc R . .
C37 C 0.36926(12) 0.0417(2) 0.07941(15) 0.0869(16) Uani 1 1 d GU . .
H37 H 0.4098 0.0389 0.0771 0.104 Uiso 1 1 calc R . .
C38 C 0.34638(15) 0.10500(19) 0.09882(15) 0.0889(16) Uani 1 1 d GU . .
H38 H 0.3713 0.1455 0.1097 0.107 Uiso 1 1 calc R . .
C39 C 0.28709(17) 0.10912(17) 0.10224(14) 0.0752(14) Uani 1 1 d GU . .
H39 H 0.2714 0.1524 0.1155 0.090 Uiso 1 1 calc R . .
C40 C 0.1719(2) 0.0147(3) 0.1316(2) 0.0500(13) Uani 1 1 d . . .
C41 C 0.2169(2) -0.0254(3) 0.16783(19) 0.0539(14) Uani 1 1 d . . .
H41A H 0.2240 -0.0754 0.1547 0.065 Uiso 1 1 calc R . .
H41B H 0.2542 0.0024 0.1712 0.065 Uiso 1 1 calc R . .
C42 C 0.1815(2) -0.1061(3) 0.2337(2) 0.0639(15) Uani 1 1 d DU . .
H42A H 0.1708 -0.1389 0.2046 0.077 Uiso 1 1 calc R . .
H42B H 0.1469 -0.1010 0.2512 0.077 Uiso 1 1 calc R . .
C43 C 0.2305(2) -0.1416(3) 0.2683(2) 0.0709(16) Uani 1 1 d DU . .
H43A H 0.2452 -0.1068 0.2954 0.085 Uiso 1 1 calc R . .
H43B H 0.2166 -0.1873 0.2833 0.085 Uiso 1 1 calc R . .
C44 C 0.3273(3) -0.1810(3) 0.2723(3) 0.105(2) Uani 1 1 d U . .
H44A H 0.3459 -0.1369 0.2886 0.157 Uiso 1 1 calc R . .
H44B H 0.3546 -0.2057 0.2530 0.157 Uiso 1 1 calc R . .
H44C H 0.3164 -0.2154 0.2975 0.157 Uiso 1 1 calc R . .
C45 C 0.1940(2) 0.0268(3) 0.24623(19) 0.0443(12) Uani 1 1 d . . .
C46 C 0.21250(19) 0.1017(2) 0.22697(16) 0.0413(12) Uani 1 1 d . . .
H46A H 0.2499 0.0952 0.2136 0.050 Uiso 1 1 calc R . .
H46B H 0.1829 0.1178 0.1992 0.050 Uiso 1 1 calc R . .
C47 C 0.27898(19) 0.1720(2) 0.28945(17) 0.0480(13) Uani 1 1 d . . .
H47A H 0.2799 0.2188 0.3087 0.058 Uiso 1 1 calc R . .
H47B H 0.3056 0.1777 0.2641 0.058 Uiso 1 1 calc R . .
C48 C 0.2999(2) 0.1103(3) 0.32331(18) 0.0469(12) Uani 1 1 d U . .
C49 C 0.3002(2) 0.1047(3) 0.3733(2) 0.0658(15) Uani 1 1 d U . .
H49 H 0.2884 0.1415 0.3950 0.079 Uiso 1 1 calc R . .
C50 C 0.3307(3) 0.0043(4) 0.4372(3) 0.106(2) Uani 1 1 d DU . .
H50A H 0.3165 0.0391 0.4611 0.127 Uiso 1 1 calc R . .
H50B H 0.3083 -0.0426 0.4377 0.127 Uiso 1 1 calc R . .
C51 C 0.3927(3) -0.0110(4) 0.4527(2) 0.0970(17) Uani 1 1 d DU . .
H51A H 0.3954 -0.0452 0.4815 0.116 Uiso 1 1 calc R . .
H51B H 0.4072 -0.0385 0.4253 0.116 Uiso 1 1 calc R . .
C52 C 0.4326(3) 0.0490(3) 0.4663(2) 0.0829(16) Uani 1 1 d DU . .
H52A H 0.4720 0.0277 0.4755 0.099 Uiso 1 1 calc R . .
H52B H 0.4215 0.0732 0.4964 0.099 Uiso 1 1 calc R . .

loop_
_atom_site_aniso_label
_atom_site_aniso_U_11
_atom_site_aniso_U_22
_atom_site_aniso_U_33
_atom_site_aniso_U_23
_atom_site_aniso_U_13
_atom_site_aniso_U_12
O1 0.045(2) 0.0491(19) 0.0375(19) -0.0026(16) 0.0013(15) -0.0048(15)
O2 0.046(2) 0.052(2) 0.0407(19) 0.0100(16) 0.0121(16) 0.0111(16)
O3 0.051(2) 0.053(2) 0.068(2) -0.0036(19) 0.0033(18) 0.0043(18)
O4 0.161(3) 0.154(3) 0.145(3) 0.017(3) 0.030(3) 0.003(3)
O5 0.093(3) 0.110(3) 0.047(2) -0.004(2) -0.011(2) 0.009(2)
O6 0.064(2) 0.080(3) 0.0335(19) -0.0053(17) 0.0095(18) 0.0164(19)
O7 0.048(2) 0.054(2) 0.043(2) -0.0084(17) -0.0047(17) 0.0112(16)
O8 0.042(2) 0.062(2) 0.078(3) -0.0091(19) 0.0064(19) -0.0003(18)
O9 0.064(2) 0.0539(19) 0.105(2) 0.0127(18) 0.005(2) 0.0022(17)
O10 0.053(2) 0.0404(19) 0.062(2) 0.0105(17) 0.0152(19) 0.0044(16)
N1 0.036(2) 0.039(2) 0.042(2) 0.0096(19) 0.0043(19) 0.0028(18)
N2 0.041(2) 0.034(2) 0.034(2) 0.0042(17) 0.0026(18) 0.0029(18)
N3 0.044(2) 0.046(2) 0.044(2) 0.005(2) 0.006(2) 0.014(2)
N4 0.055(2) 0.082(3) 0.058(3) 0.002(2) -0.005(2) 0.021(2)
N5 0.089(3) 0.060(3) 0.033(2) 0.013(2) 0.013(2) 0.027(2)
N6 0.042(3) 0.058(3) 0.038(2) -0.011(2) -0.0033(19) 0.010(2)
N7 0.046(3) 0.056(3) 0.054(3) -0.011(2) 0.008(2) 0.014(2)
N8 0.058(3) 0.034(2) 0.067(3) 0.002(2) 0.016(2) 0.005(2)
N9 0.061(2) 0.064(2) 0.065(2) 0.009(2) 0.004(2) 0.0079(19)
N10 0.065(2) 0.059(2) 0.085(3) 0.018(2) -0.008(2) 0.008(2)
N11 0.076(3) 0.085(3) 0.073(3) 0.023(2) 0.006(2) 0.001(2)
C1 0.038(3) 0.039(3) 0.033(3) 0.010(2) 0.001(2) 0.001(2)
C2 0.037(3) 0.035(3) 0.038(3) -0.002(2) 0.004(2) 0.007(2)
C3 0.048(3) 0.031(2) 0.039(3) -0.001(2) 0.004(2) 0.000(2)
C4 0.068(3) 0.079(3) 0.054(3) 0.003(2) 0.006(2) -0.024(2)
C5 0.084(3) 0.092(3) 0.068(3) 0.004(2) 0.010(2) -0.024(3)
C6 0.078(4) 0.066(4) 0.045(3) -0.004(3) 0.019(3) -0.019(3)
C7 0.049(3) 0.046(3) 0.071(4) 0.003(3) 0.018(3) -0.012(2)
C8 0.045(3) 0.053(3) 0.054(3) 0.002(3) 0.003(3) -0.012(2)
C9 0.036(3) 0.046(3) 0.037(3) -0.004(2) 0.003(2) 0.001(2)
C10 0.052(3) 0.048(3) 0.050(3) 0.005(2) 0.015(3) 0.016(2)
C11 0.042(3) 0.049(3) 0.038(3) 0.008(2) 0.000(2) 0.013(2)
C12 0.041(3) 0.061(3) 0.061(4) 0.023(3) 0.006(3) 0.019(3)
C13 0.053(4) 0.071(4) 0.080(4) 0.009(3) -0.027(3) -0.001(3)
C14 0.073(3) 0.071(3) 0.068(3) 0.000(2) -0.007(2) -0.001(2)
C15 0.098(5) 0.067(4) 0.037(3) -0.009(3) 0.005(3) 0.008(3)
C16 0.057(3) 0.063(3) 0.044(3) 0.001(3) 0.011(3) 0.011(3)
C17 0.034(3) 0.048(3) 0.056(4) 0.001(3) 0.009(3) 0.010(2)
C18 0.049(3) 0.056(3) 0.042(3) 0.003(2) 0.004(2) 0.014(2)
C19 0.079(2) 0.111(3) 0.083(2) 0.008(2) 0.002(2) 0.019(2)
C20 0.105(3) 0.130(3) 0.101(3) 0.009(3) 0.009(3) 0.012(3)
C21 0.110(7) 0.236(11) 0.148(8) -0.061(8) 0.014(6) 0.043(7)
C22 0.071(4) 0.062(4) 0.044(3) 0.008(3) -0.013(3) 0.014(3)
C23 0.070(4) 0.054(3) 0.037(3) 0.005(2) 0.007(3) 0.027(3)
C24 0.051(3) 0.055(3) 0.031(3) -0.004(2) -0.003(2) 0.012(2)
C25 0.045(3) 0.056(3) 0.038(3) -0.005(2) 0.000(2) 0.014(2)
C26 0.042(3) 0.068(3) 0.042(3) -0.012(3) 0.000(2) -0.001(3)
C29 0.059(4) 0.129(6) 0.064(4) -0.013(4) -0.012(3) -0.024(4)
C27 0.059(3) 0.065(4) 0.055(3) -0.007(3) 0.006(3) -0.001(3)
C28 0.062(4) 0.069(4) 0.056(3) -0.009(3) 0.004(3) 0.000(3)
C30 0.070(4) 0.081(4) 0.070(3) -0.012(3) 0.009(3) -0.008(3)
C31 0.070(4) 0.078(4) 0.065(3) -0.011(3) 0.007(3) -0.004(3)
C27' 0.065(4) 0.069(4) 0.059(3) -0.005(3) 0.000(3) -0.003(3)
C28' 0.066(4) 0.069(4) 0.058(3) -0.006(3) -0.001(3) 0.000(3)
C30' 0.071(4) 0.077(4) 0.069(3) -0.014(3) 0.009(3) -0.006(3)
C31' 0.073(4) 0.077(4) 0.067(3) -0.011(3) 0.008(3) -0.005(3)
C32 0.045(3) 0.047(3) 0.035(3) -0.007(2) 0.000(2) 0.007(2)
C33 0.056(3) 0.067(3) 0.045(3) -0.015(3) -0.006(3) 0.017(3)
C34 0.058(3) 0.070(3) 0.063(3) -0.010(2) 0.014(2) 0.016(2)
C35 0.075(2) 0.082(2) 0.076(2) -0.005(2) 0.019(2) 0.015(2)
C36 0.084(3) 0.093(3) 0.085(2) -0.002(2) 0.024(2) 0.016(2)
C37 0.080(3) 0.096(3) 0.088(3) 0.002(2) 0.023(2) 0.016(2)
C38 0.079(3) 0.093(3) 0.096(3) -0.003(2) 0.016(2) 0.005(2)
C39 0.057(3) 0.082(3) 0.088(3) -0.006(3) 0.018(3) 0.012(3)
C40 0.048(4) 0.044(3) 0.057(4) -0.020(3) 0.005(3) 0.002(3)
C41 0.057(3) 0.041(3) 0.065(4) -0.004(3) 0.012(3) 0.015(3)
C42 0.062(3) 0.055(2) 0.075(3) -0.001(2) 0.014(2) 0.000(2)
C43 0.074(3) 0.058(3) 0.081(3) 0.011(2) 0.011(2) -0.004(2)
C44 0.084(4) 0.071(4) 0.152(5) 0.020(4) -0.008(4) 0.003(3)
C45 0.041(3) 0.041(3) 0.051(3) 0.010(3) 0.011(3) 0.008(2)
C46 0.042(3) 0.038(3) 0.045(3) 0.006(2) 0.009(2) 0.006(2)
C47 0.037(3) 0.053(3) 0.054(3) 0.017(2) 0.005(2) -0.001(2)
C48 0.042(2) 0.048(2) 0.050(2) 0.008(2) 0.005(2) -0.001(2)
C49 0.061(3) 0.070(3) 0.065(3) 0.011(2) 0.003(2) 0.008(2)
C50 0.105(3) 0.109(3) 0.107(3) 0.046(3) 0.024(3) 0.010(3)
C51 0.107(3) 0.100(3) 0.082(3) 0.021(2) 0.006(2) 0.006(2)
C52 0.097(3) 0.086(3) 0.066(3) 0.023(3) 0.012(3) 0.017(3)

loop_
_atom_type_symbol
_atom_type_description
_atom_type_scat_dispersion_real
_atom_type_scat_dispersion_imag
_atom_type_scat_source
C C 0.0033 0.0016 'International Tables Vol C Tables 4.2.6.8 and 6.1.1.4'
H H 0.0000 0.0000 'International Tables Vol C Tables 4.2.6.8 and 6.1.1.4'
N N 0.0061 0.0033 'International Tables Vol C Tables 4.2.6.8 and 6.1.1.4'
O O 0.0106 0.0060 'International Tables Vol C Tables 4.2.6.8 and 6.1.1.4'

loop_
_geom_angle_atom_site_label_1
_geom_angle_atom_site_label_2
_geom_angle_atom_site_label_3
_geom_angle
_geom_angle_site_symmetry_1
_geom_angle_site_symmetry_3
C20 O4 C21 108.4(6) . .
C43 O9 C44 109.2(5) . .
C1 N1 C46 123.5(4) . .
C1 N1 C47 119.8(4) . .
C46 N1 C47 116.3(4) . .
C9 N2 C3 122.9(3) . .
C9 N2 C2 118.1(4) . .
C3 N2 C2 118.6(3) . .
C17 N3 C11 124.7(4) . .
C17 N3 C10 116.8(4) . .
C11 N3 C10 117.9(4) . .
C22 N4 C18 122.8(4) . .
C22 N4 C19 117.0(5) . .
C18 N4 C19 118.2(5) . .
C24 N5 C23 123.8(4) . .
C24 N5 C52 117.5(4) . 7
C23 N5 C52 116.6(4) . 7
C32 N6 C26 123.8(4) . .
C32 N6 C25 118.6(4) . .
C26 N6 C25 116.8(4) . .
C40 N7 C34 123.0(4) . .
C40 N7 C33 116.6(4) . .
C34 N7 C33 120.2(4) . .
C45 N8 C41 121.7(4) . .
C45 N8 C42 118.7(4) . .
C41 N8 C42 119.5(4) . .
C48 N9 N10 106.8(4) . .
N11 N10 N9 107.1(4) . .
N10 N11 C49 111.3(5) . .
N10 N11 C50 121.7(5) . .
C49 N11 C50 127.0(6) . .
O1 C1 N1 123.0(4) . .
O1 C1 C2 121.3(4) . .
N1 C1 C2 115.6(4) . .
N2 C2 C1 112.2(3) . .
N2 C2 H2A 109.2 . .
C1 C2 H2A 109.2 . .
N2 C2 H2B 109.2 . .
C1 C2 H2B 109.2 . .
H2A C2 H2B 107.9 . .
C4 C3 C8 120.0 . .
C4 C3 N2 119.9(2) . .
C8 C3 N2 120.1(2) . .
C5 C4 C3 120.0 . .
C5 C4 H4 120.0 . .
C3 C4 H4 120.0 . .
C4 C5 C6 120.0 . .
C4 C5 H5 120.0 . .
C6 C5 H5 120.0 . .
C7 C6 C5 120.0 . .
C7 C6 H6 120.0 . .
C5 C6 H6 120.0 . .
C6 C7 C8 120.0 . .
C6 C7 H7 120.0 . .
C8 C7 H7 120.0 . .
C7 C8 C3 120.0 . .
C7 C8 H8 120.0 . .
C3 C8 H8 120.0 . .
O2 C9 N2 122.9(4) . .
O2 C9 C10 122.3(4) . .
N2 C9 C10 114.9(4) . .
N3 C10 C9 110.1(4) . .
N3 C10 H10A 109.6 . .
C9 C10 H10A 109.6 . .
N3 C10 H10B 109.6 . .
C9 C10 H10B 109.6 . .
H10A C10 H10B 108.2 . .
C12 C11 C16 120.0 . .
C12 C11 N3 120.6(3) . .
C16 C11 N3 119.2(3) . .
C13 C12 C11 120.0 . .
C13 C12 H12 120.0 . .
C11 C12 H12 120.0 . .
C14 C13 C12 120.0 . .
C14 C13 H13 120.0 . .
C12 C13 H13 120.0 . .
C13 C14 C15 120.0 . .
C13 C14 H14 120.0 . .
C15 C14 H14 120.0 . .
C16 C15 C14 120.0 . .
C16 C15 H15 120.0 . .
C14 C15 H15 120.0 . .
C15 C16 C11 120.0 . .
C15 C16 H16 120.0 . .
C11 C16 H16 120.0 . .
O3 C17 N3 121.8(4) . .
O3 C17 C18 121.3(5) . .
N3 C17 C18 116.9(4) . .
N4 C18 C17 111.1(4) . .
N4 C18 H18A 109.4 . .
C17 C18 H18A 109.4 . .
N4 C18 H18B 109.4 . .
C17 C18 H18B 109.4 . .
H18A C18 H18B 108.0 . .
C20 C19 N4 109.6(6) . .
C20 C19 H19A 109.7 . .
N4 C19 H19A 109.7 . .
C20 C19 H19B 109.7 . .
N4 C19 H19B 109.7 . .
H19A C19 H19B 108.2 . .
O4 C20 C19 109.8(7) . .
O4 C20 H20A 109.7 . .
C19 C20 H20A 109.7 . .
O4 C20 H20B 109.7 . .
C19 C20 H20B 109.7 . .
H20A C20 H20B 108.2 . .
O4 C21 H21A 109.5 . .
O4 C21 H21B 109.5 . .
H21A C21 H21B 109.5 . .
O4 C21 H21C 109.5 . .
H21A C21 H21C 109.5 . .
H21B C21 H21C 109.5 . .
O5 C22 N4 124.5(5) . .
O5 C22 C23 118.7(5) . .
N4 C22 C23 116.8(5) . .
N5 C23 C22 112.4(4) . .
N5 C23 H23A 109.1 . .
C22 C23 H23A 109.1 . .
N5 C23 H23B 109.1 . .
C22 C23 H23B 109.1 . .
H23A C23 H23B 107.9 . .
O6 C24 N5 121.9(5) . .
O6 C24 C25 120.6(4) . .
N5 C24 C25 117.5(4) . .
N6 C25 C24 110.7(4) . .
N6 C25 H25A 109.5 . .
C24 C25 H25A 109.5 . .
N6 C25 H25B 109.5 . .
C24 C25 H25B 109.5 . .
H25A C25 H25B 108.1 . .
C31' C26 C27 111.7(8) . .
C27 C26 C31 117.9(7) . .
C31' C26 C27' 123.2(9) . .
C31 C26 C27' 114.3(8) . .
C31' C26 N6 118.2(7) . .
C27 C26 N6 120.6(6) . .
C31 C26 N6 121.4(6) . .
C27' C26 N6 118.5(7) . .
C30 C29 C28 121.3(8) . .
C30 C29 C28' 113.7(9) . .
C28 C29 C30' 110.9(8) . .
C28' C29 C30' 119.0(9) . .
C30 C29 H29 120.1 . .
C28 C29 H29 118.6 . .
C28' C29 H29 118.8 . .
C30' C29 H29 122.2 . .
C26 C27 C28 121.3(9) . .
C26 C27 H27 119.4 . .
C28 C27 H27 119.4 . .
C29 C28 C27 119.0(9) . .
C29 C28 H28 120.5 . .
C27 C28 H28 120.5 . .
C29 C30 C31 119.5(10) . .
C29 C30 H30 120.2 . .
C31 C30 H30 120.2 . .
C26 C31 C30 120.9(9) . .
C26 C31 H31 119.6 . .
C30 C31 H31 119.6 . .
C26 C27' C28' 117.6(11) . .
C26 C27' H27' 121.2 . .
C28' C27' H27' 121.2 . .
C29 C28' C27' 121.3(11) . .
C29 C28' H28' 119.4 . .
C27' C28' H28' 119.4 . .
C31' C30' C29 120.1(12) . .
C31' C30' H30' 120.0 . .
C29 C30' H30' 120.0 . .
C26 C31' C30' 118.7(12) . .
C26 C31' H31' 120.7 . .
C30' C31' H31' 120.7 . .
O7 C32 N6 121.5(4) . .
O7 C32 C33 122.0(4) . .
N6 C32 C33 116.5(4) . .
N7 C33 C32 110.2(4) . .
N7 C33 H33A 109.6 . .
C32 C33 H33A 109.6 . .
N7 C33 H33B 109.6 . .
C32 C33 H33B 109.6 . .
H33A C33 H33B 108.1 . .
C35 C34 C39 120.0 . .
C35 C34 N7 118.2(3) . .
C39 C34 N7 121.5(3) . .
C34 C35 C36 120.0 . .
C34 C35 H35 120.0 . .
C36 C35 H35 120.0 . .
C37 C36 C35 120.0 . .
C37 C36 H36 120.0 . .
C35 C36 H36 120.0 . .
C38 C37 C36 120.0 . .
C38 C37 H37 120.0 . .
C36 C37 H37 120.0 . .
C39 C38 C37 120.0 . .
C39 C38 H38 120.0 . .
C37 C38 H38 120.0 . .
C38 C39 C34 120.0 . .
C38 C39 H39 120.0 . .
C34 C39 H39 120.0 . .
O8 C40 N7 121.7(5) . .
O8 C40 C41 121.6(5) . .
N7 C40 C41 116.7(5) . .
N8 C41 C40 111.3(4) . .
N8 C41 H41A 109.4 . .
C40 C41 H41A 109.4 . .
N8 C41 H41B 109.4 . .
C40 C41 H41B 109.4 . .
H41A C41 H41B 108.0 . .
N8 C42 C43 112.0(4) . .
N8 C42 H42A 109.2 . .
C43 C42 H42A 109.2 . .
N8 C42 H42B 109.2 . .
C43 C42 H42B 109.2 . .
H42A C42 H42B 107.9 . .
O9 C43 C42 107.3(4) . .
O9 C43 H43A 110.2 . .
C42 C43 H43A 110.2 . .
O9 C43 H43B 110.2 . .
C42 C43 H43B 110.2 . .
H43A C43 H43B 108.5 . .
O9 C44 H44A 109.5 . .
O9 C44 H44B 109.5 . .
H44A C44 H44B 109.5 . .
O9 C44 H44C 109.5 . .
H44A C44 H44C 109.5 . .
H44B C44 H44C 109.5 . .
O10 C45 N8 121.5(4) . .
O10 C45 C46 121.8(4) . .
N8 C45 C46 116.7(4) . .
N1 C46 C45 113.7(4) . .
N1 C46 H46A 108.8 . .
C45 C46 H46A 108.8 . .
N1 C46 H46B 108.8 . .
C45 C46 H46B 108.8 . .
H46A C46 H46B 107.7 . .
N1 C47 C48 112.2(4) . .
N1 C47 H47A 109.2 . .
C48 C47 H47A 109.2 . .
N1 C47 H47B 109.2 . .
C48 C47 H47B 109.2 . .
H47A C47 H47B 107.9 . .
N9 C48 C49 108.9(4) . .
N9 C48 C47 121.8(4) . .
C49 C48 C47 129.2(5) . .
N11 C49 C48 105.9(5) . .
N11 C49 H49 127.1 . .
C48 C49 H49 127.1 . .
C51 C50 N11 111.5(5) . .
C51 C50 H50A 109.3 . .
N11 C50 H50A 109.3 . .
C51 C50 H50B 109.3 . .
N11 C50 H50B 109.3 . .
H50A C50 H50B 108.0 . .
C52 C51 C50 120.2(6) . .
C52 C51 H51A 107.3 . .
C50 C51 H51A 107.3 . .
C52 C51 H51B 107.3 . .
C50 C51 H51B 107.3 . .
H51A C51 H51B 106.9 . .
C51 C52 N5 116.6(5) . 7
C51 C52 H52A 108.1 . .
N5 C52 H52A 108.1 7 .
C51 C52 H52B 108.1 . .
N5 C52 H52B 108.1 7 .
H52A C52 H52B 107.3 . .

loop_
_geom_bond_atom_site_label_1
_geom_bond_atom_site_label_2
_geom_bond_distance
_geom_bond_site_symmetry_2
O1 C1 1.222(5) .
O2 C9 1.222(5) .
O3 C17 1.234(5) .
O4 C20 1.411(7) .
O4 C21 1.570(9) .
O5 C22 1.236(6) .
O6 C24 1.224(5) .
O7 C32 1.227(5) .
O8 C40 1.223(6) .
O9 C43 1.425(6) .
O9 C44 1.441(7) .
O10 C45 1.222(5) .
N1 C1 1.357(5) .
N1 C46 1.443(5) .
N1 C47 1.469(5) .
N2 C9 1.356(5) .
N2 C3 1.442(4) .
N2 C2 1.452(5) .
N3 C17 1.341(6) .
N3 C11 1.431(4) .
N3 C10 1.462(5) .
N4 C22 1.343(6) .
N4 C18 1.442(6) .
N4 C19 1.486(7) .
N5 C24 1.339(6) .
N5 C23 1.460(6) .
N5 C52 1.460(6) 7
N6 C32 1.352(5) .
N6 C26 1.449(6) .
N6 C25 1.464(5) .
N7 C40 1.344(6) .
N7 C34 1.409(5) .
N7 C33 1.492(6) .
N8 C45 1.350(6) .
N8 C41 1.453(6) .
N8 C42 1.470(6) .
N9 C48 1.344(6) .
N9 N10 1.364(5) .
N10 N11 1.315(6) .
N11 C49 1.323(6) .
N11 C50 1.510(7) .
C1 C2 1.524(6) .
C2 H2A 0.9900 .
C2 H2B 0.9900 .
C3 C4 1.3900 .
C3 C8 1.3900 .
C4 C5 1.3900 .
C4 H4 0.9500 .
C5 C6 1.3900 .
C5 H5 0.9500 .
C6 C7 1.3900 .
C6 H6 0.9500 .
C7 C8 1.3900 .
C7 H7 0.9500 .
C8 H8 0.9500 .
C9 C10 1.542(6) .
C10 H10A 0.9900 .
C10 H10B 0.9900 .
C11 C12 1.3900 .
C11 C16 1.3900 .
C12 C13 1.3900 .
C12 H12 0.9500 .
C13 C14 1.3900 .
C13 H13 0.9500 .
C14 C15 1.3900 .
C14 H14 0.9500 .
C15 C16 1.3900 .
C15 H15 0.9500 .
C16 H16 0.9500 .
C17 C18 1.531(6) .
C18 H18A 0.9900 .
C18 H18B 0.9900 .
C19 C20 1.440(7) .
C19 H19A 0.9900 .
C19 H19B 0.9900 .
C20 H20A 0.9900 .
C20 H20B 0.9900 .
C21 H21A 0.9800 .
C21 H21B 0.9800 .
C21 H21C 0.9800 .
C22 C23 1.528(7) .
C23 H23A 0.9900 .
C23 H23B 0.9900 .
C24 C25 1.518(6) .
C25 H25A 0.9900 .
C25 H25B 0.9900 .
C26 C31' 1.376(9) .
C26 C27 1.382(8) .
C26 C31 1.385(8) .
C26 C27' 1.399(9) .
C29 C30 1.354(8) .
C29 C28 1.369(8) .
C29 C28' 1.399(9) .
C29 C30' 1.421(9) .
C29 H29 0.9500 .
C27 C28 1.395(8) .
C27 H27 0.9500 .
C28 H28 0.9500 .
C30 C31 1.398(9) .
C30 H30 0.9500 .
C31 H31 0.9500 .
C27' C28' 1.401(9) .
C27' H27' 0.9500 .
C28' H28' 0.9500 .
C30' C31' 1.403(10) .
C30' H30' 0.9500 .
C31' H31' 0.9500 .
C32 C33 1.521(6) .
C33 H33A 0.9900 .
C33 H33B 0.9900 .
C34 C35 1.3900 .
C34 C39 1.3900 .
C35 C36 1.3900 .
C35 H35 0.9500 .
C36 C37 1.3900 .
C36 H36 0.9500 .
C37 C38 1.3900 .
C37 H37 0.9500 .
C38 C39 1.3900 .
C38 H38 0.9500 .
C39 H39 0.9500 .
C40 C41 1.513(7) .
C41 H41A 0.9900 .
C41 H41B 0.9900 .
C42 C43 1.511(6) .
C42 H42A 0.9900 .
C42 H42B 0.9900 .
C43 H43A 0.9900 .
C43 H43B 0.9900 .
C44 H44A 0.9800 .
C44 H44B 0.9800 .
C44 H44C 0.9800 .
C45 C46 1.527(6) .
C46 H46A 0.9900 .
C46 H46B 0.9900 .
C47 C48 1.478(6) .
C47 H47A 0.9900 .
C47 H47B 0.9900 .
C48 C49 1.359(7) .
C49 H49 0.9500 .
C50 C51 1.464(7) .
C50 H50A 0.9900 .
C50 H50B 0.9900 .
C51 C52 1.435(7) .
C51 H51A 0.9900 .
C51 H51B 0.9900 .
C52 N5 1.460(6) 7
C52 H52A 0.9900 .
C52 H52B 0.9900 .

loop_
_platon_squeeze_void_nr
_platon_squeeze_void_average_x
_platon_squeeze_void_average_y
_platon_squeeze_void_average_z
_platon_squeeze_void_volume
_platon_squeeze_void_count_electrons
_platon_squeeze_void_content
1 0.750 0.251 0.500 405 102 ' '
2 0.750 0.249 0.000 405 102 ' '
3 0.250 0.230 0.000 49 13 ' '
4 0.250 0.269 0.500 49 13 ' '
5 0.250 0.751 0.000 405 102 ' '
6 0.250 0.749 0.500 405 102 ' '
7 0.750 0.730 0.500 49 13 ' '
8 0.750 0.769 0.000 49 13 ' '
